data_7013468
loop_
_publ_author_name
'Christer B. Aaker\"oy'
'Alicia M. Beatty'
'John Desper'
'Mick O'Shea'
'Jes\'us Vald\'es-Mart\'inez'

_publ_section_title
;
 Directed assembly of dinuclear and mononuclear copper(II)-carboxylates
 into infinite 1-D motifs using isonicotinamide as a high-yielding
 supramolecular reagent
;
_journal_issue 20
_journal_name_full 'Dalton Trans.'
_journal_page_first 3956
_journal_page_last 3962
_journal_paper_doi 10.1039/b308446a
_journal_year 2003
_chemical_formula_moiety 'C16 H18 Cu N4 O6,(C2 H4 O2)2'
_chemical_formula_sum 'C20 H26 Cu N4 O10'
_chemical_formula_weight 545.99
_chemical_name_common 'copper(ii)bis(isonicotinamide)diacetate diacetic acid'
_chemical_name_systematic
;
copper(II)bis(isonicotinamide)diacetate diacetic acid
;
_space_group_IT_number 14
_symmetry_cell_setting monoclinic
_symmetry_space_group_name_Hall '-P 2ybc'
_symmetry_space_group_name_H-M 'P 1 21/c 1'
_atom_sites_solution_hydrogens geom
_atom_sites_solution_primary direct
_atom_sites_solution_secondary difmap
_audit_creation_method SHELXL-97
_cell_angle_alpha 90.00
_cell_angle_beta 104.910(3)
_cell_angle_gamma 90.00
_cell_formula_units_Z 4
_cell_length_a 11.0398(15)
_cell_length_b 15.245(2)
_cell_length_c 15.650(2)
_cell_measurement_reflns_used 1015
_cell_measurement_temperature 203(2)
_cell_measurement_theta_max 26.9
_cell_measurement_theta_min 2.7
_cell_volume 2545.2(6)
_computing_cell_refinement 'Bruker SMART'
_computing_data_collection 'Bruker SMART'
_computing_data_reduction 'Bruker SHELXTL'
_computing_molecular_graphics 'Bruker SHELXTL'
_computing_publication_material 'Bruker SHELXTL'
_computing_structure_refinement 'SHELXL-97 (Sheldrick, 1997)'
_computing_structure_solution 'SHELXS-97 (Sheldrick, 1990)'
_diffrn_ambient_temperature 203(2)
_diffrn_measured_fraction_theta_full 0.929
_diffrn_measured_fraction_theta_max 0.929
_diffrn_measurement_device_type 'CCD area detector'
_diffrn_measurement_method 'phi and omega scans'
_diffrn_radiation_monochromator graphite
_diffrn_radiation_source 'fine-focus sealed tube'
_diffrn_radiation_type MoK\a
_diffrn_radiation_wavelength 0.71073
_diffrn_reflns_av_R_equivalents 0.0256
_diffrn_reflns_av_sigmaI/netI 0.0347
_diffrn_reflns_limit_h_max 14
_diffrn_reflns_limit_h_min -14
_diffrn_reflns_limit_k_max 20
_diffrn_reflns_limit_k_min -19
_diffrn_reflns_limit_l_max 20
_diffrn_reflns_limit_l_min -20
_diffrn_reflns_number 17266
_diffrn_reflns_theta_full 28.29
_diffrn_reflns_theta_max 28.29
_diffrn_reflns_theta_min 1.90
_exptl_absorpt_coefficient_mu 0.916
_exptl_absorpt_correction_T_max 0.71
_exptl_absorpt_correction_T_min 0.47
_exptl_absorpt_correction_type multi-scan
_exptl_absorpt_process_details
;
Sheldrick, G.M. SADABS. Version 2. Multi-Scan Absorption Correction Program.
University of Gottingen, Germany, 2001
;
_exptl_crystal_colour blue_green
_exptl_crystal_density_diffrn 1.425
_exptl_crystal_density_method 'not measured'
_exptl_crystal_description prism
_exptl_crystal_F_000 1132
_exptl_crystal_size_max 0.50
_exptl_crystal_size_mid 0.20
_exptl_crystal_size_min 0.15
_refine_diff_density_max 0.506
_refine_diff_density_min -0.428
_refine_diff_density_rms 0.059
_refine_ls_extinction_method none
_refine_ls_goodness_of_fit_ref 1.023
_refine_ls_hydrogen_treatment mixed
_refine_ls_matrix_type full
_refine_ls_number_parameters 323
_refine_ls_number_reflns 5872
_refine_ls_number_restraints 0
_refine_ls_restrained_S_all 1.023
_refine_ls_R_factor_all 0.0530
_refine_ls_R_factor_gt 0.0359
_refine_ls_shift/su_max 0.001
_refine_ls_shift/su_mean 0.000
_refine_ls_structure_factor_coef Fsqd
_refine_ls_weighting_details 'calc w=1/[\s^2^(Fo^2^)+(0.0600P)^2^+0.0000P] where P=(Fo^2^+2Fc^2^)/3'
_refine_ls_weighting_scheme calc
_refine_ls_wR_factor_gt 0.1001
_refine_ls_wR_factor_ref 0.1070
_reflns_number_gt 4263
_reflns_number_total 5872
_reflns_threshold_expression >2sigma(I)
_cod_data_source_file b308446a.txt
_cod_data_source_block 4
_cod_depositor_comments
;
The following automatic conversions were performed:
'_symmetry_cell_setting' value 'Monoclinic' changed to 'monoclinic'
according to '/home/saulius/struct/CIF-dictionaries/cif_core.dic'
dictionary named 'cif_core.dic' version 2.4.1 from 2010-06-29.

Automatic conversion script
Id: cif_fix_enum 1527 2010-12-29 10:47:43Z saulius 
;
_cod_original_cell_volume 2545.3(6)
_cod_original_sg_symbol_H-M P2(1)/c
_cod_database_code 7013468

loop_
_symmetry_equiv_pos_as_xyz
'x, y, z'
'-x, y+1/2, -z+1/2'
'-x, -y, -z'
'x, -y-1/2, z-1/2'

loop_
_atom_site_label
_atom_site_type_symbol
_atom_site_fract_x
_atom_site_fract_y
_atom_site_fract_z
_atom_site_U_iso_or_equiv
_atom_site_adp_type
_atom_site_occupancy
_atom_site_symmetry_multiplicity
_atom_site_calc_flag
_atom_site_refinement_flags
_atom_site_disorder_assembly
_atom_site_disorder_group
Cu1 Cu 0.40546(2) 0.814956(17) 0.601436(16) 0.02731(10) Uani 1 1 d . . .
N11 N 0.28027(16) 0.81469(11) 0.48406(11) 0.0269(4) Uani 1 1 d . . .
C12 C 0.1570(2) 0.80622(16) 0.47654(15) 0.0359(5) Uani 1 1 d . . .
H12 H 0.1290 0.8004 0.5281 0.043 Uiso 1 1 calc R . .
C13 C 0.0699(2) 0.80571(16) 0.39556(14) 0.0358(5) Uani 1 1 d . . .
H13 H -0.0159 0.8001 0.3926 0.043 Uiso 1 1 calc R . .
C14 C 0.10904(19) 0.81347(14) 0.31894(14) 0.0272(4) Uani 1 1 d . . .
C15 C 0.23678(19) 0.82246(15) 0.32703(14) 0.0316(5) Uani 1 1 d . . .
H15 H 0.2671 0.8282 0.2764 0.038 Uiso 1 1 calc R . .
C16 C 0.3180(2) 0.82284(14) 0.40974(14) 0.0307(5) Uani 1 1 d . . .
H16 H 0.4042 0.8291 0.4144 0.037 Uiso 1 1 calc R . .
C17 C 0.0120(2) 0.81218(15) 0.23114(14) 0.0315(5) Uani 1 1 d . . .
N17 N 0.05322(19) 0.81699(16) 0.15886(13) 0.0439(6) Uani 1 1 d . . .
H17A H -0.002(3) 0.8150(16) 0.108(2) 0.053 Uiso 1 1 d . . .
H17B H 0.133(3) 0.8247(16) 0.1588(18) 0.053 Uiso 1 1 d . . .
O17 O -0.10026(14) 0.80663(12) 0.22906(10) 0.0422(4) Uani 1 1 d . . .
N21 N 0.51302(16) 0.81028(11) 0.72647(11) 0.0273(4) Uani 1 1 d . . .
C22 C 0.6355(2) 0.79137(15) 0.74273(14) 0.0319(5) Uani 1 1 d . . .
H22 H 0.6685 0.7768 0.6949 0.038 Uiso 1 1 calc R . .
C23 C 0.7148(2) 0.79237(15) 0.82631(14) 0.0318(5) Uani 1 1 d . . .
H23 H 0.8006 0.7806 0.8347 0.038 Uiso 1 1 calc R . .
C24 C 0.66717(19) 0.81094(13) 0.89831(13) 0.0268(4) Uani 1 1 d . . .
C25 C 0.5403(2) 0.82810(14) 0.88186(14) 0.0287(5) Uani 1 1 d . . .
H25 H 0.5043 0.8399 0.9289 0.034 Uiso 1 1 calc R . .
C26 C 0.4670(2) 0.82783(14) 0.79598(14) 0.0296(5) Uani 1 1 d . . .
H26 H 0.3811 0.8405 0.7857 0.035 Uiso 1 1 calc R . .
C27 C 0.7585(2) 0.81243(15) 0.98818(14) 0.0324(5) Uani 1 1 d . . .
N27 N 0.71498(19) 0.82901(15) 1.05786(13) 0.0352(5) Uani 1 1 d . . .
H27A H 0.760(3) 0.8272(17) 1.1024(19) 0.042 Uiso 1 1 d . . .
H27B H 0.637(3) 0.8332(16) 1.0501(17) 0.042 Uiso 1 1 d . . .
O27 O 0.87003(15) 0.80097(14) 0.99310(11) 0.0544(5) Uani 1 1 d . . .
C31 C 0.2865(3) 0.96258(19) 0.64839(16) 0.0473(7) Uani 1 1 d . . .
O31 O 0.37895(15) 0.94153(11) 0.61714(10) 0.0408(4) Uani 1 1 d . . .
O32 O 0.20952(18) 0.90785(14) 0.65951(12) 0.0564(5) Uani 1 1 d . . .
C32 C 0.2785(4) 1.0581(2) 0.6711(2) 0.0866(12) Uani 1 1 d . . .
H32A H 0.2041 1.0678 0.6918 0.130 Uiso 1 1 calc R . .
H32B H 0.2741 1.0935 0.6189 0.130 Uiso 1 1 calc R . .
H32C H 0.3522 1.0743 0.7171 0.130 Uiso 1 1 calc R . .
C41 C 0.38891(19) 0.64306(16) 0.60627(13) 0.0306(5) Uani 1 1 d . . .
O41 O 0.46247(13) 0.69560(9) 0.57992(9) 0.0286(3) Uani 1 1 d . . .
O42 O 0.30293(15) 0.67118(11) 0.63606(11) 0.0400(4) Uani 1 1 d . . .
C42 C 0.4109(3) 0.54753(17) 0.59960(18) 0.0501(7) Uani 1 1 d . . .
H42A H 0.5003 0.5359 0.6167 0.075 Uiso 1 1 calc R . .
H42B H 0.3762 0.5284 0.5392 0.075 Uiso 1 1 calc R . .
H42C H 0.3707 0.5159 0.6386 0.075 Uiso 1 1 calc R . .
C51 C 0.6521(2) 0.92749(19) 0.58220(18) 0.0494(7) Uani 1 1 d . . .
O51 O 0.61062(19) 0.99042(13) 0.62564(15) 0.0673(6) Uani 1 1 d . . .
H51 H 0.5380 0.9789 0.6278 0.081 Uiso 1 1 calc R . .
O52 O 0.58557(16) 0.86845(12) 0.54491(11) 0.0461(4) Uani 1 1 d . . .
C52 C 0.7878(3) 0.9356(2) 0.5859(2) 0.0702(9) Uani 1 1 d . . .
H52A H 0.8086 0.8957 0.5435 0.105 Uiso 1 1 calc R . .
H52B H 0.8374 0.9210 0.6449 0.105 Uiso 1 1 calc R . .
H52C H 0.8060 0.9953 0.5718 0.105 Uiso 1 1 calc R . .
C61 C 0.1451(3) 0.9324(2) 0.8559(2) 0.0581(8) Uani 1 1 d . . .
O61 O 0.07314(13) 0.92979(11) 0.77459(9) 0.0763(7) Uani 1 1 d . A .
H61 H 0.1176 0.9273 0.7392 0.092 Uiso 1 1 calc R . .
O62 O 0.25603(13) 0.92399(11) 0.87315(9) 0.0861(8) Uani 1 1 d R A .
C62A C 0.07264(13) 0.94844(11) 0.92342(9) 0.0740(10) Uani 0.73(2) 1 d PR A 1
H62A H -0.0161 0.9517 0.8942 0.111 Uiso 0.73(2) 1 calc PR A 1
H62B H 0.0997 1.0033 0.9538 0.111 Uiso 0.73(2) 1 calc PR A 1
H62F H 0.0875 0.9008 0.9659 0.111 Uiso 0.73(2) 1 calc PR A 1
C62B C 0.07264(13) 0.94844(11) 0.92342(9) 0.0740(10) Uani 0.27(2) 1 d P A 2
H62D H 0.0058 0.9900 0.9001 0.111 Uiso 0.27(2) 1 calc PR A 2
H62E H 0.1283 0.9721 0.9768 0.111 Uiso 0.27(2) 1 calc PR A 2
H62F' H 0.0370 0.8936 0.9370 0.111 Uiso 0.27(2) 1 calc PR A 2

loop_
_atom_site_aniso_label
_atom_site_aniso_U_11
_atom_site_aniso_U_22
_atom_site_aniso_U_33
_atom_site_aniso_U_23
_atom_site_aniso_U_13
_atom_site_aniso_U_12
Cu1 0.02573(15) 0.03518(16) 0.01730(14) -0.00152(11) -0.00122(10) 0.00242(11)
N11 0.0257(9) 0.0339(10) 0.0190(8) -0.0002(7) 0.0020(7) 0.0007(7)
C12 0.0278(11) 0.0572(15) 0.0216(11) 0.0014(10) 0.0047(9) -0.0018(10)
C13 0.0226(10) 0.0596(16) 0.0246(11) 0.0000(11) 0.0049(9) -0.0045(10)
C14 0.0229(10) 0.0367(12) 0.0198(10) 0.0002(9) 0.0012(8) 0.0002(9)
C15 0.0257(10) 0.0486(14) 0.0202(10) 0.0012(10) 0.0053(8) 0.0004(9)
C16 0.0228(10) 0.0426(13) 0.0251(11) -0.0019(10) 0.0033(8) 0.0006(9)
C17 0.0246(10) 0.0469(13) 0.0205(10) -0.0008(10) 0.0013(8) -0.0007(9)
N17 0.0204(9) 0.0915(18) 0.0177(9) -0.0007(10) 0.0012(8) -0.0006(10)
O17 0.0218(8) 0.0810(13) 0.0215(8) 0.0012(8) 0.0017(6) -0.0026(7)
N21 0.0263(9) 0.0330(10) 0.0192(8) -0.0012(7) 0.0001(7) 0.0022(7)
C22 0.0302(11) 0.0436(13) 0.0210(10) -0.0013(9) 0.0047(9) 0.0086(9)
C23 0.0260(11) 0.0441(13) 0.0236(11) -0.0005(9) 0.0031(9) 0.0071(9)
C24 0.0260(10) 0.0327(11) 0.0193(10) -0.0012(9) 0.0017(8) -0.0007(8)
C25 0.0272(10) 0.0373(12) 0.0219(10) -0.0016(9) 0.0068(8) -0.0010(9)
C26 0.0234(10) 0.0392(13) 0.0242(11) 0.0006(9) 0.0029(8) 0.0020(9)
C27 0.0252(10) 0.0487(14) 0.0215(10) 0.0009(10) 0.0027(8) -0.0022(10)
N27 0.0229(9) 0.0612(14) 0.0190(9) -0.0014(9) 0.0012(7) -0.0027(9)
O27 0.0224(8) 0.1163(17) 0.0217(8) -0.0060(9) 0.0008(7) 0.0044(9)
C31 0.0564(17) 0.0528(16) 0.0262(12) -0.0025(12) -0.0010(12) 0.0222(14)
O31 0.0432(9) 0.0379(9) 0.0354(9) -0.0030(7) -0.0004(7) 0.0085(8)
O32 0.0513(11) 0.0794(15) 0.0379(10) -0.0095(10) 0.0106(9) 0.0095(10)
C32 0.125(3) 0.058(2) 0.077(3) -0.0105(18) 0.026(2) 0.034(2)
C41 0.0272(11) 0.0412(13) 0.0212(10) 0.0007(9) 0.0024(9) -0.0004(9)
O41 0.0238(7) 0.0379(9) 0.0249(8) -0.0010(6) 0.0077(6) 0.0007(6)
O42 0.0342(9) 0.0559(11) 0.0332(9) 0.0018(8) 0.0149(7) 0.0019(7)
C42 0.0571(16) 0.0389(14) 0.0570(17) 0.0020(13) 0.0198(14) -0.0007(12)
C51 0.0455(15) 0.0505(16) 0.0445(15) 0.0141(13) -0.0026(12) -0.0062(13)
O51 0.0575(13) 0.0515(12) 0.0875(16) -0.0134(12) 0.0089(11) -0.0168(10)
O52 0.0414(10) 0.0492(11) 0.0424(10) 0.0005(8) 0.0014(8) -0.0086(8)
C52 0.0476(17) 0.077(2) 0.080(2) 0.0047(19) 0.0063(16) -0.0161(16)
C61 0.0586(18) 0.0619(19) 0.0600(19) -0.0086(16) 0.0268(16) 0.0037(15)
O61 0.0484(12) 0.125(2) 0.0569(13) -0.0084(14) 0.0165(10) 0.0130(12)
O62 0.0546(13) 0.146(2) 0.0568(14) -0.0234(15) 0.0137(11) 0.0174(14)
C62A 0.078(2) 0.087(3) 0.071(2) -0.0041(19) 0.0440(19) 0.0038(19)
C62B 0.078(2) 0.087(3) 0.071(2) -0.0041(19) 0.0440(19) 0.0038(19)

loop_
_atom_type_symbol
_atom_type_description
_atom_type_scat_dispersion_real
_atom_type_scat_dispersion_imag
_atom_type_scat_source
C C 0.0033 0.0016 'International Tables Vol C Tables 4.2.6.8 and 6.1.1.4'
H H 0.0000 0.0000 'International Tables Vol C Tables 4.2.6.8 and 6.1.1.4'
N N 0.0061 0.0033 'International Tables Vol C Tables 4.2.6.8 and 6.1.1.4'
O O 0.0106 0.0060 'International Tables Vol C Tables 4.2.6.8 and 6.1.1.4'
Cu Cu 0.3201 1.2651 'International Tables Vol C Tables 4.2.6.8 and 6.1.1.4'

loop_
_geom_angle_atom_site_label_1
_geom_angle_atom_site_label_2
_geom_angle_atom_site_label_3
_geom_angle
_geom_angle_site_symmetry_1
_geom_angle_site_symmetry_3
_geom_angle_publ_flag
O31 Cu1 O41 168.79(6) . . ?
O31 Cu1 N11 91.54(7) . . ?
O41 Cu1 N11 90.96(7) . . ?
O31 Cu1 N21 89.02(7) . . ?
O41 Cu1 N21 89.94(6) . . ?
N11 Cu1 N21 172.45(7) . . ?
C16 N11 C12 117.93(18) . . ?
C16 N11 Cu1 120.21(14) . . ?
C12 N11 Cu1 121.86(14) . . ?
N11 C12 C13 122.19(19) . . ?
C12 C13 C14 119.8(2) . . ?
C13 C14 C15 117.82(19) . . ?
C13 C14 C17 118.82(18) . . ?
C15 C14 C17 123.36(18) . . ?
C16 C15 C14 119.22(19) . . ?
N11 C16 C15 123.03(19) . . ?
O17 C17 N17 123.0(2) . . ?
O17 C17 C14 119.83(18) . . ?
N17 C17 C14 117.21(19) . . ?
C26 N21 C22 117.58(18) . . ?
C26 N21 Cu1 122.00(14) . . ?
C22 N21 Cu1 120.39(14) . . ?
N21 C22 C23 122.84(19) . . ?
C22 C23 C24 119.54(19) . . ?
C25 C24 C23 117.64(19) . . ?
C25 C24 C27 125.06(18) . . ?
C23 C24 C27 117.29(18) . . ?
C26 C25 C24 119.58(19) . . ?
N21 C26 C25 122.77(19) . . ?
O27 C27 N27 123.1(2) . . ?
O27 C27 C24 118.50(18) . . ?
N27 C27 C24 118.32(19) . . ?
O32 C31 O31 122.0(2) . . ?
O32 C31 C32 122.4(3) . . ?
O31 C31 C32 115.6(3) . . ?
C31 O31 Cu1 116.74(18) . . ?
O42 C41 O41 121.1(2) . . ?
O42 C41 C42 121.5(2) . . ?
O41 C41 C42 117.49(19) . . ?
C41 O41 Cu1 105.29(13) . . ?
O52 C51 O51 122.6(2) . . ?
O52 C51 C52 124.0(3) . . ?
O51 C51 C52 113.4(3) . . ?
O62 C61 O61 123.1(2) . . ?
O62 C61 C62A 124.1(3) . . ?
O61 C61 C62A 112.8(2) . . ?

loop_
_geom_bond_atom_site_label_1
_geom_bond_atom_site_label_2
_geom_bond_distance
_geom_bond_site_symmetry_2
_geom_bond_publ_flag
Cu1 O31 1.9765(16) . ?
Cu1 O41 1.9824(14) . ?
Cu1 N11 1.9944(17) . ?
Cu1 N21 2.0121(18) . ?
N11 C16 1.339(3) . ?
N11 C12 1.342(3) . ?
C12 C13 1.380(3) . ?
C13 C14 1.380(3) . ?
C14 C15 1.390(3) . ?
C14 C17 1.509(3) . ?
C15 C16 1.372(3) . ?
C17 O17 1.234(3) . ?
C17 N17 1.325(3) . ?
N21 C26 1.341(3) . ?
N21 C22 1.341(3) . ?
C22 C23 1.374(3) . ?
C23 C24 1.390(3) . ?
C24 C25 1.382(3) . ?
C24 C27 1.505(3) . ?
C25 C26 1.379(3) . ?
C27 O27 1.226(3) . ?
C27 N27 1.324(3) . ?
C31 O32 1.235(3) . ?
C31 O31 1.281(3) . ?
C31 C32 1.506(4) . ?
C41 O42 1.237(2) . ?
C41 O41 1.282(3) . ?
C41 C42 1.485(3) . ?
C51 O52 1.212(3) . ?
C51 O51 1.324(3) . ?
C51 C52 1.490(4) . ?
C61 O62 1.191(3) . ?
C61 O61 1.316(3) . ?
C61 C62A 1.500(3) . ?

loop_
_geom_hbond_atom_site_label_D
_geom_hbond_atom_site_label_H
_geom_hbond_atom_site_label_A
_geom_hbond_distance_DH
_geom_hbond_distance_HA
_geom_hbond_distance_DA
_geom_hbond_angle_DHA
_geom_hbond_site_symmetry_A
N17 H17A O27 0.87(3) 1.99(3) 2.860(3) 176(2) 1_454
N17 H17B O42 0.89(3) 2.00(3) 2.875(2) 169(3) 4_575
N27 H27A O17 0.74(3) 2.20(3) 2.940(3) 173(3) 1_656
N27 H27B O41 0.84(3) 2.14(3) 2.920(2) 154(2) 4_576
O61 H61 O32 0.83 1.82 2.649(2) 173.0 .
O51 H51 O31 0.83 1.81 2.634(3) 170.4 .

loop_
_geom_torsion_atom_site_label_1
_geom_torsion_atom_site_label_2
_geom_torsion_atom_site_label_3
_geom_torsion_atom_site_label_4
_geom_torsion
_geom_torsion_site_symmetry_1
_geom_torsion_site_symmetry_2
_geom_torsion_site_symmetry_3
_geom_torsion_site_symmetry_4
_geom_torsion_publ_flag
O31 Cu1 N11 C16 96.18(16) . . . . ?
O41 Cu1 N11 C16 -72.89(16) . . . . ?
N21 Cu1 N11 C16 -169.7(5) . . . . ?
O31 Cu1 N11 C12 -84.01(18) . . . . ?
O41 Cu1 N11 C12 106.92(17) . . . . ?
N21 Cu1 N11 C12 10.1(6) . . . . ?
C16 N11 C12 C13 0.0(3) . . . . ?
Cu1 N11 C12 C13 -179.80(18) . . . . ?
N11 C12 C13 C14 0.5(4) . . . . ?
C12 C13 C14 C15 -0.6(3) . . . . ?
C12 C13 C14 C17 179.6(2) . . . . ?
C13 C14 C15 C16 0.3(3) . . . . ?
C17 C14 C15 C16 -179.9(2) . . . . ?
C12 N11 C16 C15 -0.3(3) . . . . ?
Cu1 N11 C16 C15 179.49(17) . . . . ?
C14 C15 C16 N11 0.2(3) . . . . ?
C13 C14 C17 O17 1.9(3) . . . . ?
C15 C14 C17 O17 -177.8(2) . . . . ?
C13 C14 C17 N17 -177.9(2) . . . . ?
C15 C14 C17 N17 2.3(3) . . . . ?
O31 Cu1 N21 C26 62.94(17) . . . . ?
O41 Cu1 N21 C26 -128.22(16) . . . . ?
N11 Cu1 N21 C26 -31.4(6) . . . . ?
O31 Cu1 N21 C22 -115.35(17) . . . . ?
O41 Cu1 N21 C22 53.49(17) . . . . ?
N11 Cu1 N21 C22 150.3(5) . . . . ?
C26 N21 C22 C23 -2.3(3) . . . . ?
Cu1 N21 C22 C23 176.04(17) . . . . ?
N21 C22 C23 C24 2.1(4) . . . . ?
C22 C23 C24 C25 -0.3(3) . . . . ?
C22 C23 C24 C27 -179.1(2) . . . . ?
C23 C24 C25 C26 -1.2(3) . . . . ?
C27 C24 C25 C26 177.6(2) . . . . ?
C22 N21 C26 C25 0.8(3) . . . . ?
Cu1 N21 C26 C25 -177.54(16) . . . . ?
C24 C25 C26 N21 0.9(3) . . . . ?
C25 C24 C27 O27 -175.8(2) . . . . ?
C23 C24 C27 O27 3.0(3) . . . . ?
C25 C24 C27 N27 2.0(3) . . . . ?
C23 C24 C27 N27 -179.3(2) . . . . ?
O32 C31 O31 Cu1 -7.5(3) . . . . ?
C32 C31 O31 Cu1 172.16(19) . . . . ?
O41 Cu1 O31 C31 -173.1(3) . . . . ?
N11 Cu1 O31 C31 84.12(17) . . . . ?
N21 Cu1 O31 C31 -88.35(17) . . . . ?
O42 C41 O41 Cu1 1.1(2) . . . . ?
C42 C41 O41 Cu1 -178.95(17) . . . . ?
O31 Cu1 O41 C41 170.4(3) . . . . ?
N11 Cu1 O41 C41 -86.69(13) . . . . ?
N21 Cu1 O41 C41 85.81(13) . . . . ?
